data_4080409
loop_
_publ_author_name
'Shuster, Vladimir'
'Gambarotta, Sandro'
'Nikiforov, Grigory B.'
'Budzelaar, Peter H. M.'

_publ_section_title
;
 Heterometallic Aluminum--Chromium Phenazine and Thiophenazine Complexes.
 Formation of a Tetranuclear Chromium(I) Sandwich Complex
;
_journal_issue 8
_journal_name_full Organometallics
_journal_page_first 2329
_journal_paper_doi 10.1021/om3012097
_journal_volume 32
_journal_year 2013
_chemical_formula_sum 'C44 H72 Cl2 Li4 N2 O8'
_chemical_formula_weight 855.70
_chemical_name_systematic
; 
 ? 
;
_space_group_IT_number 2
_symmetry_cell_setting triclinic
_symmetry_space_group_name_Hall '-P 1'
_symmetry_space_group_name_H-M 'P -1'
_atom_sites_solution_hydrogens geom
_atom_sites_solution_primary direct
_atom_sites_solution_secondary difmap
_audit_creation_method SHELXL-97
_cell_angle_alpha 104.347(4)
_cell_angle_beta 102.760(5)
_cell_angle_gamma 109.161(4)
_cell_formula_units_Z 1
_cell_length_a 10.272(3)
_cell_length_b 11.348(4)
_cell_length_c 11.912(4)
_cell_measurement_reflns_used 4344
_cell_measurement_temperature 203(2)
_cell_measurement_theta_max 24.65
_cell_measurement_theta_min 2.23
_cell_volume 1199.4(7)
_computing_cell_refinement 'APEX II, Bruker (2009)'
_computing_data_collection 'APEX II, Bruker (2009)'
_computing_data_reduction 'XPREP, Bruker (2009)'
_computing_molecular_graphics 'SHELXTL, Bruker (2004)'
_computing_publication_material 'SHELXTL, Bruker (2004)'
_computing_structure_refinement 'SHELXL-97 (Sheldrick, 2008)'
_computing_structure_solution 'SHELXS-97 (Sheldrick, 2008)'
_diffrn_ambient_temperature 203(2)
_diffrn_measured_fraction_theta_full 0.981
_diffrn_measured_fraction_theta_max 0.981
_diffrn_measurement_device_type 'Bruker APEX-II CCD'
_diffrn_measurement_method '\f and \w scans'
_diffrn_radiation_monochromator graphite
_diffrn_radiation_source 'fine-focus sealed tube'
_diffrn_radiation_type MoK\a
_diffrn_radiation_wavelength 0.71073
_diffrn_reflns_av_R_equivalents 0.0488
_diffrn_reflns_av_sigmaI/netI 0.0658
_diffrn_reflns_limit_h_max 12
_diffrn_reflns_limit_h_min -12
_diffrn_reflns_limit_k_max 13
_diffrn_reflns_limit_k_min -13
_diffrn_reflns_limit_l_max 14
_diffrn_reflns_limit_l_min -14
_diffrn_reflns_number 11860
_diffrn_reflns_theta_full 24.78
_diffrn_reflns_theta_max 24.78
_diffrn_reflns_theta_min 1.87
_exptl_absorpt_coefficient_mu 0.185
_exptl_absorpt_correction_T_max 0.9982
_exptl_absorpt_correction_T_min 0.9818
_exptl_absorpt_correction_type multi-scan
_exptl_absorpt_process_details 'SADABS, Bruker (2003)'
_exptl_crystal_colour pink
_exptl_crystal_density_diffrn 1.185
_exptl_crystal_density_meas ?
_exptl_crystal_density_method 'not measured'
_exptl_crystal_description needles
_exptl_crystal_F_000 460
_exptl_crystal_size_max 0.10
_exptl_crystal_size_mid 0.02
_exptl_crystal_size_min 0.01
_refine_diff_density_max 0.297
_refine_diff_density_min -0.288
_refine_diff_density_rms 0.051
_refine_ls_extinction_method none
_refine_ls_goodness_of_fit_ref 1.025
_refine_ls_hydrogen_treatment constr
_refine_ls_matrix_type full
_refine_ls_number_parameters 271
_refine_ls_number_reflns 4049
_refine_ls_number_restraints 0
_refine_ls_restrained_S_all 1.025
_refine_ls_R_factor_all 0.1100
_refine_ls_R_factor_gt 0.0548
_refine_ls_shift/su_max 0.001
_refine_ls_shift/su_mean 0.000
_refine_ls_structure_factor_coef Fsqd
_refine_ls_weighting_details 'calc w=1/[\s^2^(Fo^2^)+(0.0838P)^2^+0.2539P] where P=(Fo^2^+2Fc^2^)/3'
_refine_ls_weighting_scheme calc
_refine_ls_wR_factor_gt 0.1347
_refine_ls_wR_factor_ref 0.1643
_reflns_number_gt 2420
_reflns_number_total 4049
_reflns_threshold_expression >2sigma(I)
_cod_data_source_file om3012097_si_001.cif
_cod_data_source_block sg838
_cod_depositor_comments
;
The following automatic conversions were performed:

'_symmetry_cell_setting' value 'Triclinic' changed to 'triclinic'
according to /home/saulius/struct/CIF-dictionaries/cif_core.dic
dictionary named 'cif_core.dic' version 2.4.2 from 2011-04-26.

Automatic conversion script
Id: cif_fix_values 1891 2012-01-12 08:04:46Z andrius 

The following automatic conversions were performed:

'_exptl_crystal_density_meas' value 'n/a' was changed to '?' - the
value is perceived as not measured.

Automatic conversion script
Id: cif_fix_values 3008 2015-01-20 13:52:24Z robertas 
;
_cod_original_sg_symbol_H-M P-1
_cod_database_code 4080409

loop_
_symmetry_equiv_pos_as_xyz
'x, y, z'
'-x, -y, -z'

loop_
_atom_site_label
_atom_site_type_symbol
_atom_site_fract_x
_atom_site_fract_y
_atom_site_fract_z
_atom_site_U_iso_or_equiv
_atom_site_adp_type
_atom_site_occupancy
_atom_site_symmetry_multiplicity
_atom_site_calc_flag
_atom_site_refinement_flags
Cl1 Cl 0.36432(9) 0.95529(8) 0.22851(8) 0.0437(3) Uani 1 1 d .
Li1 Li 0.2876(6) 0.7364(5) 0.2330(5) 0.0402(13) Uani 1 1 d .
Li2 Li 0.2181(6) 0.7989(5) 0.0294(5) 0.0403(13) Uani 1 1 d .
N1 N 0.1290(3) 0.6244(2) 0.0669(2) 0.0310(6) Uani 1 1 d .
O1 O 0.2185(3) 0.7153(2) 0.3720(2) 0.0564(7) Uani 1 1 d .
O2 O 0.4674(3) 0.7095(2) 0.2821(2) 0.0571(7) Uani 1 1 d .
O3 O 0.0669(2) 0.8305(2) -0.0797(2) 0.0459(6) Uani 1 1 d .
O4 O 0.3462(2) 0.7986(2) -0.0717(2) 0.0460(6) Uani 1 1 d .
C1 C 0.1368(3) 0.5097(3) -0.0043(3) 0.0268(7) Uani 1 1 d .
C2 C 0.2704(3) 0.5109(3) -0.0111(3) 0.0344(8) Uani 1 1 d .
H2A H 0.3548 0.5896 0.0331 0.041 Uiso 1 1 calc R
C3 C 0.2848(4) 0.4005(3) -0.0807(3) 0.0397(8) Uani 1 1 d .
H3A H 0.3770 0.4052 -0.0837 0.048 Uiso 1 1 calc R
C4 C -0.0100(3) 0.6114(3) 0.0708(3) 0.0275(7) Uani 1 1 d .
C5 C -0.0278(3) 0.7203(3) 0.1391(3) 0.0353(8) Uani 1 1 d .
H5A H 0.0550 0.8004 0.1830 0.042 Uiso 1 1 calc R
C6 C -0.1625(4) 0.7154(3) 0.1449(3) 0.0379(8) Uani 1 1 d .
H6A H -0.1701 0.7908 0.1924 0.046 Uiso 1 1 calc R
C7 C 0.2493(6) 0.8310(4) 0.4716(4) 0.0790(14) Uani 1 1 d .
H7A H 0.2873 0.9111 0.4510 0.095 Uiso 1 1 calc R
H7B H 0.3217 0.8384 0.5451 0.095 Uiso 1 1 calc R
C8 C 0.1100(7) 0.8148(5) 0.4928(5) 0.0969(17) Uani 1 1 d .
H8A H 0.1259 0.8576 0.5799 0.116 Uiso 1 1 calc R
H8B H 0.0575 0.8534 0.4443 0.116 Uiso 1 1 calc R
C9 C 0.0285(6) 0.6704(6) 0.4534(6) 0.1046(19) Uani 1 1 d .
H9A H -0.0745 0.6450 0.4086 0.126 Uiso 1 1 calc R
H9B H 0.0343 0.6414 0.5246 0.126 Uiso 1 1 calc R
C10 C 0.0971(5) 0.6089(4) 0.3724(4) 0.0714(13) Uani 1 1 d .
H10A H 0.1297 0.5477 0.4038 0.086 Uiso 1 1 calc R
H10B H 0.0273 0.5592 0.2891 0.086 Uiso 1 1 calc R
C11 C 0.6022(4) 0.8170(4) 0.3537(4) 0.0716(13) Uani 1 1 d .
H11A H 0.5868 0.8982 0.3839 0.086 Uiso 1 1 calc R
H11B H 0.6662 0.8319 0.3040 0.086 Uiso 1 1 calc R
C12 C 0.6691(6) 0.7856(5) 0.4562(5) 0.106(2) Uani 1 1 d .
H12A H 0.7701 0.7993 0.4622 0.127 Uiso 1 1 calc R
H12B H 0.6693 0.8418 0.5333 0.127 Uiso 1 1 calc R
C13 C 0.5801(9) 0.6456(6) 0.4308(6) 0.157(4) Uani 1 1 d .
H13A H 0.6405 0.5944 0.4266 0.189 Uiso 1 1 calc R
H13B H 0.5393 0.6368 0.4968 0.189 Uiso 1 1 calc R
C14 C 0.4656(5) 0.5959(4) 0.3174(4) 0.0774(14) Uani 1 1 d .
H14A H 0.3715 0.5505 0.3266 0.093 Uiso 1 1 calc R
H14B H 0.4813 0.5325 0.2549 0.093 Uiso 1 1 calc R
C15 C 0.0924(4) 0.9419(4) -0.1209(3) 0.0505(10) Uani 1 1 d .
H15A H 0.1701 0.9518 -0.1576 0.061 Uiso 1 1 calc R
H15B H 0.1219 1.0239 -0.0518 0.061 Uiso 1 1 calc R
C16 C -0.0484(4) 0.9149(4) -0.2146(4) 0.0565(10) Uani 1 1 d .
H16A H -0.1035 0.9595 -0.1775 0.068 Uiso 1 1 calc R
H16B H -0.0304 0.9446 -0.2824 0.068 Uiso 1 1 calc R
C17 C -0.1284(4) 0.7662(4) -0.2581(3) 0.0531(10) Uani 1 1 d .
H17A H -0.1007 0.7223 -0.3249 0.064 Uiso 1 1 calc R
H17B H -0.2344 0.7393 -0.2860 0.064 Uiso 1 1 calc R
C18 C -0.0792(4) 0.7341(4) -0.1449(3) 0.0457(9) Uani 1 1 d .
H18A H -0.1421 0.7405 -0.0947 0.055 Uiso 1 1 calc R
H18B H -0.0821 0.6440 -0.1673 0.055 Uiso 1 1 calc R
C19 C 0.2916(6) 0.7336(7) -0.2000(4) 0.106(2) Uani 1 1 d .
H19A H 0.2717 0.7943 -0.2404 0.127 Uiso 1 1 calc R
H19B H 0.1997 0.6563 -0.2225 0.127 Uiso 1 1 calc R
C20 C 0.3941(5) 0.6920(5) -0.2399(4) 0.0857(15) Uani 1 1 d .
H20A H 0.4170 0.7274 -0.3036 0.103 Uiso 1 1 calc R
H20B H 0.3541 0.5947 -0.2744 0.103 Uiso 1 1 calc R
C21 C 0.5281(5) 0.7428(4) -0.1320(4) 0.0633(11) Uani 1 1 d .
H21A H 0.6144 0.7938 -0.1489 0.076 Uiso 1 1 calc R
H21B H 0.5429 0.6694 -0.1098 0.076 Uiso 1 1 calc R
C22 C 0.4996(4) 0.8306(4) -0.0313(4) 0.0497(9) Uani 1 1 d .
H22A H 0.5283 0.8138 0.0452 0.060 Uiso 1 1 calc R
H22B H 0.5554 0.9246 -0.0171 0.060 Uiso 1 1 calc R

loop_
_atom_site_aniso_label
_atom_site_aniso_U_11
_atom_site_aniso_U_22
_atom_site_aniso_U_33
_atom_site_aniso_U_23
_atom_site_aniso_U_13
_atom_site_aniso_U_12
Cl1 0.0431(5) 0.0311(5) 0.0458(5) 0.0109(4) 0.0074(4) 0.0081(4)
Li1 0.041(3) 0.041(3) 0.036(3) 0.016(3) 0.006(3) 0.016(3)
Li2 0.035(3) 0.038(3) 0.041(3) 0.014(3) 0.006(2) 0.010(3)
N1 0.0244(14) 0.0255(14) 0.0365(15) 0.0054(12) 0.0088(11) 0.0069(11)
O1 0.0725(19) 0.0504(16) 0.0429(15) 0.0147(13) 0.0229(13) 0.0196(14)
O2 0.0521(16) 0.0431(15) 0.0597(16) 0.0127(13) -0.0043(13) 0.0184(13)
O3 0.0323(13) 0.0513(15) 0.0536(15) 0.0290(12) 0.0062(11) 0.0138(11)
O4 0.0383(14) 0.0555(15) 0.0463(15) 0.0182(12) 0.0154(11) 0.0203(12)
C1 0.0290(17) 0.0277(17) 0.0234(16) 0.0119(13) 0.0065(13) 0.0102(14)
C2 0.0253(17) 0.0340(18) 0.0378(19) 0.0112(15) 0.0075(14) 0.0076(14)
C3 0.0338(19) 0.043(2) 0.050(2) 0.0176(17) 0.0173(16) 0.0206(17)
C4 0.0280(17) 0.0281(16) 0.0287(16) 0.0129(13) 0.0100(13) 0.0116(14)
C5 0.0309(18) 0.0275(17) 0.0388(19) 0.0064(14) 0.0096(15) 0.0064(14)
C6 0.041(2) 0.0329(19) 0.046(2) 0.0114(16) 0.0195(17) 0.0206(16)
C7 0.109(4) 0.062(3) 0.045(3) 0.009(2) 0.027(3) 0.015(3)
C8 0.139(5) 0.089(4) 0.084(4) 0.024(3) 0.060(4) 0.062(4)
C9 0.102(4) 0.093(4) 0.120(5) 0.026(4) 0.072(4) 0.025(3)
C10 0.108(4) 0.051(3) 0.055(3) 0.026(2) 0.036(3) 0.022(3)
C11 0.044(2) 0.069(3) 0.076(3) 0.022(2) -0.006(2) 0.012(2)
C12 0.102(4) 0.079(4) 0.085(4) 0.020(3) -0.036(3) 0.023(3)
C13 0.198(7) 0.074(4) 0.113(5) 0.033(4) -0.071(5) 0.031(4)
C14 0.074(3) 0.053(3) 0.098(4) 0.025(3) 0.004(3) 0.034(2)
C15 0.049(2) 0.045(2) 0.054(2) 0.0205(19) 0.0077(19) 0.0183(18)
C16 0.061(3) 0.054(3) 0.057(2) 0.026(2) 0.012(2) 0.027(2)
C17 0.051(2) 0.062(3) 0.041(2) 0.0195(19) 0.0073(18) 0.020(2)
C18 0.038(2) 0.049(2) 0.045(2) 0.0185(17) 0.0066(17) 0.0137(17)
C19 0.091(4) 0.196(6) 0.039(3) 0.016(3) 0.014(2) 0.089(4)
C20 0.090(4) 0.096(4) 0.068(3) 0.001(3) 0.032(3) 0.050(3)
C21 0.067(3) 0.066(3) 0.083(3) 0.037(2) 0.038(3) 0.042(2)
C22 0.035(2) 0.046(2) 0.067(3) 0.0199(19) 0.0173(19) 0.0148(17)

loop_
_atom_type_symbol
_atom_type_description
_atom_type_scat_dispersion_real
_atom_type_scat_dispersion_imag
_atom_type_scat_source
C C 0.0033 0.0016 'International Tables Vol C Tables 4.2.6.8 and 6.1.1.4'
H H 0.0000 0.0000 'International Tables Vol C Tables 4.2.6.8 and 6.1.1.4'
N N 0.0061 0.0033 'International Tables Vol C Tables 4.2.6.8 and 6.1.1.4'
O O 0.0106 0.0060 'International Tables Vol C Tables 4.2.6.8 and 6.1.1.4'
Cl Cl 0.1484 0.1585 'International Tables Vol C Tables 4.2.6.8 and 6.1.1.4'
Li Li -0.0003 0.0001 'International Tables Vol C Tables 4.2.6.8 and 6.1.1.4'

loop_
_geom_angle_atom_site_label_1
_geom_angle_atom_site_label_2
_geom_angle_atom_site_label_3
_geom_angle
_geom_angle_site_symmetry_1
_geom_angle_site_symmetry_3
Li1 Cl1 Li2 69.66(18) . .
O2 Li1 O1 99.2(3) . .
O2 Li1 N1 122.1(3) . .
O1 Li1 N1 112.6(3) . .
O2 Li1 Cl1 105.1(2) . .
O1 Li1 Cl1 114.3(3) . .
N1 Li1 Cl1 103.8(2) . .
O2 Li1 Li2 120.2(3) . .
O1 Li1 Li2 140.5(3) . .
N1 Li1 Li2 50.05(17) . .
Cl1 Li1 Li2 55.28(16) . .
O4 Li2 O3 98.3(3) . .
O4 Li2 N1 116.6(3) . .
O3 Li2 N1 112.0(3) . .
O4 Li2 Cl1 107.6(2) . .
O3 Li2 Cl1 121.3(3) . .
N1 Li2 Cl1 101.8(2) . .
O4 Li2 Li1 116.7(3) . .
O3 Li2 Li1 144.5(3) . .
N1 Li2 Li1 48.22(18) . .
Cl1 Li2 Li1 55.06(16) . .
C4 N1 C1 115.7(2) . .
C4 N1 Li1 112.3(2) . .
C1 N1 Li1 118.5(2) . .
C4 N1 Li2 106.6(2) . .
C1 N1 Li2 117.0(2) . .
Li1 N1 Li2 81.7(2) . .
C7 O1 C10 108.1(3) . .
C7 O1 Li1 119.0(3) . .
C10 O1 Li1 128.5(3) . .
C11 O2 C14 107.9(3) . .
C11 O2 Li1 121.6(3) . .
C14 O2 Li1 120.5(3) . .
C15 O3 C18 109.6(2) . .
C15 O3 Li2 125.6(2) . .
C18 O3 Li2 124.1(3) . .
C19 O4 C22 107.9(3) . .
C19 O4 Li2 122.6(3) . .
C22 O4 Li2 127.8(3) . .
C2 C1 N1 120.3(3) . .
C2 C1 C4 117.8(3) . 2_565
N1 C1 C4 122.0(3) . 2_565
C1 C2 C3 122.9(3) . .
C6 C3 C2 119.1(3) 2_565 .
C5 C4 N1 119.6(3) . .
C5 C4 C1 118.1(3) . 2_565
N1 C4 C1 122.3(2) . 2_565
C6 C5 C4 122.7(3) . .
C3 C6 C5 119.5(3) 2_565 .
O1 C7 C8 105.9(4) . .
C9 C8 C7 104.5(4) . .
C8 C9 C10 106.4(4) . .
O1 C10 C9 106.5(4) . .
O2 C11 C12 108.5(4) . .
C13 C12 C11 105.5(4) . .
C14 C13 C12 108.9(4) . .
C13 C14 O2 106.7(4) . .
O3 C15 C16 106.9(3) . .
C17 C16 C15 103.5(3) . .
C16 C17 C18 102.8(3) . .
O3 C18 C17 105.6(3) . .
O4 C19 C20 110.1(4) . .
C19 C20 C21 107.9(4) . .
C20 C21 C22 104.2(3) . .
O4 C22 C21 106.6(3) . .

loop_
_geom_bond_atom_site_label_1
_geom_bond_atom_site_label_2
_geom_bond_distance
_geom_bond_site_symmetry_2
Cl1 Li1 2.365(6) .
Cl1 Li2 2.371(6) .
Li1 O2 1.957(6) .
Li1 O1 1.976(6) .
Li1 N1 2.038(6) .
Li1 Li2 2.705(8) .
Li2 O4 1.969(6) .
Li2 O3 1.984(6) .
Li2 N1 2.095(6) .
N1 C4 1.398(4) .
N1 C1 1.404(4) .
O1 C7 1.422(5) .
O1 C10 1.425(5) .
O2 C11 1.410(4) .
O2 C14 1.448(5) .
O3 C15 1.433(4) .
O3 C18 1.428(4) .
O4 C19 1.409(5) .
O4 C22 1.432(4) .
C1 C2 1.389(4) .
C1 C4 1.429(4) 2_565
C2 C3 1.393(4) .
C3 C6 1.373(4) 2_565
C4 C5 1.392(4) .
C4 C1 1.429(4) 2_565
C5 C6 1.384(4) .
C6 C3 1.373(4) 2_565
C7 C8 1.467(7) .
C8 C9 1.467(7) .
C9 C10 1.485(6) .
C11 C12 1.447(6) .
C12 C13 1.463(7) .
C13 C14 1.418(6) .
C15 C16 1.503(5) .
C16 C17 1.504(5) .
C17 C18 1.505(5) .
C19 C20 1.413(6) .
C20 C21 1.486(6) .
C21 C22 1.507(5) .

loop_
_geom_torsion_atom_site_label_1
_geom_torsion_atom_site_label_2
_geom_torsion_atom_site_label_3
_geom_torsion_atom_site_label_4
_geom_torsion
_geom_torsion_site_symmetry_1
_geom_torsion_site_symmetry_4
Li2 Cl1 Li1 O2 116.5(3) . .
Li2 Cl1 Li1 O1 -135.8(3) . .
Li2 Cl1 Li1 N1 -12.8(2) . .
Li1 Cl1 Li2 O4 -110.7(3) . .
Li1 Cl1 Li2 O3 137.5(3) . .
Li1 Cl1 Li2 N1 12.3(2) . .
O2 Li1 Li2 O4 5.5(4) . .
O1 Li1 Li2 O4 -179.7(4) . .
N1 Li1 Li2 O4 -102.8(3) . .
Cl1 Li1 Li2 O4 93.5(3) . .
O2 Li1 Li2 O3 175.6(4) . .
O1 Li1 Li2 O3 -9.6(8) . .
N1 Li1 Li2 O3 67.2(5) . .
Cl1 Li1 Li2 O3 -96.5(5) . .
O2 Li1 Li2 N1 108.3(3) . .
O1 Li1 Li2 N1 -76.9(5) . .
Cl1 Li1 Li2 N1 -163.7(3) . .
O2 Li1 Li2 Cl1 -87.9(3) . .
O1 Li1 Li2 Cl1 86.9(4) . .
N1 Li1 Li2 Cl1 163.7(3) . .
O2 Li1 N1 C4 150.9(3) . .
O1 Li1 N1 C4 33.2(4) . .
Cl1 Li1 N1 C4 -90.9(3) . .
Li2 Li1 N1 C4 -104.6(3) . .
O2 Li1 N1 C1 11.9(4) . .
O1 Li1 N1 C1 -105.9(3) . .
Cl1 Li1 N1 C1 130.0(2) . .
Li2 Li1 N1 C1 116.3(3) . .
O2 Li1 N1 Li2 -104.4(3) . .
O1 Li1 N1 Li2 137.9(3) . .
Cl1 Li1 N1 Li2 13.7(2) . .
O4 Li2 N1 C4 -145.9(3) . .
O3 Li2 N1 C4 -33.8(3) . .
Cl1 Li2 N1 C4 97.4(2) . .
Li1 Li2 N1 C4 110.9(3) . .
O4 Li2 N1 C1 -14.7(4) . .
O3 Li2 N1 C1 97.5(3) . .
Cl1 Li2 N1 C1 -131.4(2) . .
Li1 Li2 N1 C1 -117.8(3) . .
O4 Li2 N1 Li1 103.2(3) . .
O3 Li2 N1 Li1 -144.7(3) . .
Cl1 Li2 N1 Li1 -13.6(2) . .
O2 Li1 O1 C7 97.1(4) . .
N1 Li1 O1 C7 -132.3(4) . .
Cl1 Li1 O1 C7 -14.1(4) . .
Li2 Li1 O1 C7 -78.3(6) . .
O2 Li1 O1 C10 -109.3(4) . .
N1 Li1 O1 C10 21.2(5) . .
Cl1 Li1 O1 C10 139.4(3) . .
Li2 Li1 O1 C10 75.2(6) . .
O1 Li1 O2 C11 -91.5(4) . .
N1 Li1 O2 C11 144.4(3) . .
Cl1 Li1 O2 C11 26.9(4) . .
Li2 Li1 O2 C11 85.2(4) . .
O1 Li1 O2 C14 49.7(4) . .
N1 Li1 O2 C14 -74.4(4) . .
Cl1 Li1 O2 C14 168.1(3) . .
Li2 Li1 O2 C14 -133.6(3) . .
O4 Li2 O3 C15 -57.7(4) . .
N1 Li2 O3 C15 179.1(3) . .
Cl1 Li2 O3 C15 58.8(4) . .
Li1 Li2 O3 C15 131.2(5) . .
O4 Li2 O3 C18 111.3(3) . .
N1 Li2 O3 C18 -11.8(4) . .
Cl1 Li2 O3 C18 -132.2(3) . .
Li1 Li2 O3 C18 -59.7(6) . .
O3 Li2 O4 C19 -42.6(5) . .
N1 Li2 O4 C19 77.2(5) . .
Cl1 Li2 O4 C19 -169.3(4) . .
Li1 Li2 O4 C19 131.6(4) . .
O3 Li2 O4 C22 154.1(3) . .
N1 Li2 O4 C22 -86.1(4) . .
Cl1 Li2 O4 C22 27.4(4) . .
Li1 Li2 O4 C22 -31.7(4) . .
C4 N1 C1 C2 -178.0(3) . .
Li1 N1 C1 C2 -40.2(4) . .
Li2 N1 C1 C2 55.1(4) . .
C4 N1 C1 C4 1.5(4) . 2_565
Li1 N1 C1 C4 139.2(3) . 2_565
Li2 N1 C1 C4 -125.5(3) . 2_565
N1 C1 C2 C3 -179.6(3) . .
C4 C1 C2 C3 0.9(4) 2_565 .
C1 C2 C3 C6 -0.6(5) . 2_565
C1 N1 C4 C5 -179.9(3) . .
Li1 N1 C4 C5 39.8(4) . .
Li2 N1 C4 C5 -47.9(3) . .
C1 N1 C4 C1 -1.5(4) . 2_565
Li1 N1 C4 C1 -141.8(3) . 2_565
Li2 N1 C4 C1 130.5(3) . 2_565
N1 C4 C5 C6 178.6(3) . .
C1 C4 C5 C6 0.1(5) 2_565 .
C4 C5 C6 C3 -0.5(5) . 2_565
C10 O1 C7 C8 -27.8(5) . .
Li1 O1 C7 C8 130.7(4) . .
O1 C7 C8 C9 29.0(6) . .
C7 C8 C9 C10 -19.5(6) . .
C7 O1 C10 C9 15.3(5) . .
Li1 O1 C10 C9 -140.5(4) . .
C8 C9 C10 O1 3.1(6) . .
C14 O2 C11 C12 -15.7(5) . .
Li1 O2 C11 C12 129.8(4) . .
O2 C11 C12 C13 9.5(7) . .
C11 C12 C13 C14 0.4(8) . .
C12 C13 C14 O2 -9.7(8) . .
C11 O2 C14 C13 15.7(6) . .
Li1 O2 C14 C13 -130.2(5) . .
C18 O3 C15 C16 2.0(4) . .
Li2 O3 C15 C16 172.3(3) . .
O3 C15 C16 C17 -22.1(4) . .
C15 C16 C17 C18 32.7(4) . .
C15 O3 C18 C17 19.2(4) . .
Li2 O3 C18 C17 -151.4(3) . .
C16 C17 C18 O3 -32.3(4) . .
C22 O4 C19 C20 15.1(6) . .
Li2 O4 C19 C20 -151.1(4) . .
O4 C19 C20 C21 -4.8(7) . .
C19 C20 C21 C22 -6.7(6) . .
C19 O4 C22 C21 -18.9(5) . .
Li2 O4 C22 C21 146.3(3) . .
C20 C21 C22 O4 15.5(4) . .
